data_1507612
loop_
_publ_author_name
'Grainger, Richard S.'
'Betou, Marie'
'Male, Louise'
'Pitak, Mateusz B.'
'Coles, Simon J.'

_publ_section_title
;
 Semipinacol Rearrangement of Cis-Fused \b-Lactam Diols into Keto-Bridged
 Bicyclic Lactams.
;
_journal_issue 9
_journal_name_full 'Organic letters'
_journal_page_first 2234
_journal_page_last 2237
_journal_paper_doi 10.1021/ol300605y
_journal_volume 14
_journal_year 2012
_chemical_formula_moiety 'C14 H15 N O5 S'
_chemical_formula_sum 'C14 H15 N O5 S'
_chemical_formula_weight 309.33
_chemical_name_systematic
;
 ?
;
_space_group_IT_number 15
_symmetry_cell_setting monoclinic
_symmetry_space_group_name_Hall '-C 2yc'
_symmetry_space_group_name_H-M 'C 1 2/c 1'
_atom_sites_solution_hydrogens geom
_atom_sites_solution_primary direct
_atom_sites_solution_secondary difmap
_audit_creation_method SHELXL-97
_cell_angle_alpha 90.00
_cell_angle_beta 107.623(2)
_cell_angle_gamma 90.00
_cell_formula_units_Z 8
_cell_length_a 16.1951(4)
_cell_length_b 7.5226(3)
_cell_length_c 23.5755(9)
_cell_measurement_reflns_used 10819
_cell_measurement_temperature 120(2)
_cell_measurement_theta_max 27.48
_cell_measurement_theta_min 2.91
_cell_volume 2737.39(17)
_computing_cell_refinement 'DENZO (Otwinowski & Minor, 1997) & COLLECT (Hooft, R.W.W., 1998)'
_computing_data_collection 'COLLECT (Hooft, R.W.W., 1998)'
_computing_data_reduction 'DENZO (Otwinowski & Minor, 1997) & COLLECT (Hooft, R.W.W., 1998)'
_computing_molecular_graphics
;
OLEX2 (Dolomanov, O.V., Bourhis, L.J., Gildea, R.J., Howard, J.A.K,
& Puschmann, H., 2009)
;
_computing_publication_material 'WinGX (Farrugia, 1999)'
_computing_structure_refinement 'SHELXL-97 (Sheldrick, 2008)'
_computing_structure_solution 'SHELXL-97 (Sheldrick, 2008)'
_diffrn_ambient_temperature 120(2)
_diffrn_detector_area_resol_mean 9.091
_diffrn_measured_fraction_theta_full 0.993
_diffrn_measured_fraction_theta_max 0.993
_diffrn_measurement_device_type 'Bruker-Nonius Roper CCD camera on \k-goniostat'
_diffrn_measurement_method '\f & \w scans'
_diffrn_radiation_monochromator graphite
_diffrn_radiation_source 'Bruker-Nonius FR591 rotating anode'
_diffrn_radiation_type MoK\a
_diffrn_radiation_wavelength 0.71073
_diffrn_reflns_av_R_equivalents 0.0371
_diffrn_reflns_av_sigmaI/netI 0.0344
_diffrn_reflns_limit_h_max 20
_diffrn_reflns_limit_h_min -20
_diffrn_reflns_limit_k_max 9
_diffrn_reflns_limit_k_min -9
_diffrn_reflns_limit_l_max 30
_diffrn_reflns_limit_l_min -30
_diffrn_reflns_number 14480
_diffrn_reflns_theta_full 27.48
_diffrn_reflns_theta_max 27.48
_diffrn_reflns_theta_min 3.01
_exptl_absorpt_coefficient_mu 0.258
_exptl_absorpt_correction_T_max 0.9453
_exptl_absorpt_correction_T_min 0.9219
_exptl_absorpt_correction_type multi-scan
_exptl_absorpt_process_details 'SADABS 2007/2 (Sheldrick, G.M., 2007)'
_exptl_crystal_colour Colourless
_exptl_crystal_density_diffrn 1.501
_exptl_crystal_density_method 'not measured'
_exptl_crystal_description 'Cut Block'
_exptl_crystal_F_000 1296
_exptl_crystal_size_max 0.32
_exptl_crystal_size_mid 0.30
_exptl_crystal_size_min 0.22
_refine_diff_density_max 0.274
_refine_diff_density_min -0.404
_refine_diff_density_rms 0.056
_refine_ls_extinction_method none
_refine_ls_goodness_of_fit_ref 1.029
_refine_ls_hydrogen_treatment constr
_refine_ls_matrix_type full
_refine_ls_number_parameters 191
_refine_ls_number_reflns 3120
_refine_ls_number_restraints 0
_refine_ls_restrained_S_all 1.029
_refine_ls_R_factor_all 0.0474
_refine_ls_R_factor_gt 0.0384
_refine_ls_shift/su_max 0.000
_refine_ls_shift/su_mean 0.000
_refine_ls_structure_factor_coef Fsqd
_refine_ls_weighting_details 'calc w=1/[\s^2^(Fo^2^)+(0.0729P)^2^+2.0231P] where P=(Fo^2^+2Fc^2^)/3'
_refine_ls_weighting_scheme calc
_refine_ls_wR_factor_gt 0.1129
_refine_ls_wR_factor_ref 0.1213
_reflns_number_gt 2646
_reflns_number_total 3120
_reflns_threshold_expression >2\s(I)
_cod_data_source_file ol300605y_si_003.cif
_cod_data_source_block Compound_9b
_cod_depositor_comments
;
The following automatic conversions were performed:

'_symmetry_cell_setting' value 'Monoclinic' changed to 'monoclinic'
according to /home/saulius/struct/CIF-dictionaries/cif_core.dic
dictionary named 'cif_core.dic' version 2.4.1 from
2010-06-29.

'_exptl_absorpt_correction_type' value 'Multi-scan'
changed to 'multi-scan' according to
/home/saulius/struct/CIF-dictionaries/cif_core.dic dictionary named
'cif_core.dic' version 2.4.1 from 2010-06-29.

Automatic conversion script
Id: cif_fix_values 1715 2011-07-08 13:25:40Z adriana 
;
_cod_original_sg_symbol_H-M 'C 2/c'
_cod_database_code 1507612

loop_
_symmetry_equiv_pos_as_xyz
'x, y, z'
'-x, y, -z+1/2'
'x+1/2, y+1/2, z'
'-x+1/2, y+1/2, -z+1/2'
'-x, -y, -z'
'x, -y, z-1/2'
'-x+1/2, -y+1/2, -z'
'x+1/2, -y+1/2, z-1/2'

loop_
_atom_site_label
_atom_site_type_symbol
_atom_site_fract_x
_atom_site_fract_y
_atom_site_fract_z
_atom_site_U_iso_or_equiv
_atom_site_adp_type
_atom_site_occupancy
_atom_site_symmetry_multiplicity
_atom_site_calc_flag
_atom_site_refinement_flags
C1 C 0.28664(10) 0.7661(2) 0.10269(7) 0.0198(3) Uani 1 1 d .
H1 H 0.3147 0.6666 0.0872 0.024 Uiso 1 1 calc R
C2 C 0.25796(9) 0.6991(2) 0.15551(7) 0.0167(3) Uani 1 1 d .
C3 C 0.28872(10) 0.7977(2) 0.21642(7) 0.0180(3) Uani 1 1 d .
H3 H 0.2398 0.8248 0.2327 0.022 Uiso 1 1 calc R
C4 C 0.34836(11) 0.9557(2) 0.22034(8) 0.0234(4) Uani 1 1 d .
H4A H 0.3862 0.9690 0.2619 0.028 Uiso 1 1 calc R
H4B H 0.3132 1.0652 0.2094 0.028 Uiso 1 1 calc R
C5 C 0.40436(10) 0.9334(2) 0.17921(8) 0.0251(4) Uani 1 1 d .
H5A H 0.4383 0.8221 0.1890 0.030 Uiso 1 1 calc R
H5B H 0.4454 1.0341 0.1846 0.030 Uiso 1 1 calc R
C6 C 0.34619(11) 0.9275(2) 0.11474(8) 0.0259(4) Uani 1 1 d .
H6A H 0.3107 1.0370 0.1059 0.031 Uiso 1 1 calc R
H6B H 0.3828 0.9243 0.0879 0.031 Uiso 1 1 calc R
C7 C 0.30676(9) 0.5359(2) 0.18896(7) 0.0167(3) Uani 1 1 d .
C8 C 0.39239(9) 0.5909(2) 0.29749(7) 0.0169(3) Uani 1 1 d .
C9 C 0.44782(9) 0.4462(2) 0.30479(7) 0.0189(3) Uani 1 1 d .
H9 H 0.4441 0.3690 0.2722 0.023 Uiso 1 1 calc R
C10 C 0.50891(10) 0.4140(2) 0.35971(7) 0.0191(3) Uani 1 1 d .
H10 H 0.5468 0.3150 0.3646 0.023 Uiso 1 1 calc R
C11 C 0.51440(9) 0.5262(2) 0.40725(7) 0.0188(3) Uani 1 1 d .
C12 C 0.45647(10) 0.6681(2) 0.40034(7) 0.0212(3) Uani 1 1 d .
H12 H 0.4591 0.7432 0.4332 0.025 Uiso 1 1 calc R
C13 C 0.39552(10) 0.6996(2) 0.34607(7) 0.0199(3) Uani 1 1 d .
H13 H 0.3557 0.7952 0.3418 0.024 Uiso 1 1 calc R
C14 C 0.62992(11) 0.3568(2) 0.47171(8) 0.0267(4) Uani 1 1 d .
H14A H 0.5949 0.2482 0.4641 0.040 Uiso 1 1 calc R
H14B H 0.6678 0.3566 0.5130 0.040 Uiso 1 1 calc R
H14C H 0.6653 0.3616 0.4446 0.040 Uiso 1 1 calc R
N1 N 0.33393(8) 0.62906(18) 0.24075(6) 0.0171(3) Uani 1 1 d .
O1 O 0.13140(9) 0.52587(19) 0.03522(6) 0.0397(4) Uani 1 1 d .
O2 O 0.20648(7) 0.81648(16) 0.05772(5) 0.0250(3) Uani 1 1 d .
O3 O 0.16602(7) 0.67272(16) 0.13380(5) 0.0216(3) Uani 1 1 d .
O4 O 0.31623(7) 0.38360(15) 0.17534(5) 0.0208(3) Uani 1 1 d .
O5 O 0.57403(7) 0.50891(16) 0.46210(5) 0.0244(3) Uani 1 1 d .
S1 S 0.12594(3) 0.69647(6) 0.061285(18) 0.02361(15) Uani 1 1 d .

loop_
_atom_site_aniso_label
_atom_site_aniso_U_11
_atom_site_aniso_U_22
_atom_site_aniso_U_33
_atom_site_aniso_U_23
_atom_site_aniso_U_13
_atom_site_aniso_U_12
C1 0.0221(7) 0.0207(8) 0.0170(7) 0.0035(6) 0.0065(6) 0.0033(6)
C2 0.0164(7) 0.0169(8) 0.0172(8) 0.0004(6) 0.0056(6) 0.0000(5)
C3 0.0223(7) 0.0150(8) 0.0169(7) 0.0013(6) 0.0063(6) 0.0041(6)
C4 0.0286(8) 0.0169(8) 0.0223(8) 0.0011(6) 0.0043(7) -0.0001(6)
C5 0.0229(8) 0.0248(9) 0.0260(9) 0.0046(7) 0.0050(7) -0.0054(7)
C6 0.0276(8) 0.0266(9) 0.0237(9) 0.0055(7) 0.0082(7) -0.0049(7)
C7 0.0173(7) 0.0161(8) 0.0182(8) 0.0013(6) 0.0077(6) -0.0018(6)
C8 0.0168(7) 0.0181(8) 0.0161(7) 0.0026(6) 0.0057(5) -0.0019(6)
C9 0.0206(7) 0.0188(8) 0.0181(8) -0.0015(6) 0.0072(6) 0.0005(6)
C10 0.0189(7) 0.0173(8) 0.0223(8) 0.0016(6) 0.0079(6) 0.0021(6)
C11 0.0187(7) 0.0200(8) 0.0170(7) 0.0022(6) 0.0045(6) -0.0014(6)
C12 0.0254(8) 0.0209(8) 0.0182(8) -0.0038(6) 0.0078(6) 0.0025(6)
C13 0.0212(7) 0.0188(8) 0.0209(8) -0.0002(6) 0.0081(6) 0.0044(6)
C14 0.0295(8) 0.0217(9) 0.0236(9) 0.0033(7) 0.0003(7) 0.0056(7)
N1 0.0204(6) 0.0145(7) 0.0166(7) 0.0015(5) 0.0057(5) 0.0020(5)
O1 0.0523(8) 0.0345(8) 0.0352(8) -0.0160(6) 0.0176(7) -0.0126(7)
O2 0.0259(6) 0.0271(7) 0.0192(6) 0.0069(5) 0.0028(5) -0.0008(5)
O3 0.0166(5) 0.0300(7) 0.0179(6) 0.0005(5) 0.0045(4) 0.0001(4)
O4 0.0259(6) 0.0155(6) 0.0218(6) 0.0002(4) 0.0082(5) -0.0006(4)
O5 0.0252(6) 0.0240(6) 0.0193(6) -0.0004(5) -0.0002(5) 0.0067(5)
S1 0.0238(2) 0.0277(3) 0.0173(2) -0.00082(16) 0.00319(16) -0.00202(16)

loop_
_atom_type_symbol
_atom_type_description
_atom_type_scat_dispersion_real
_atom_type_scat_dispersion_imag
_atom_type_scat_source
C C 0.0033 0.0016 'International Tables Vol C Tables 4.2.6.8 and 6.1.1.4'
H H 0.0000 0.0000 'International Tables Vol C Tables 4.2.6.8 and 6.1.1.4'
N N 0.0061 0.0033 'International Tables Vol C Tables 4.2.6.8 and 6.1.1.4'
O O 0.0106 0.0060 'International Tables Vol C Tables 4.2.6.8 and 6.1.1.4'
S S 0.1246 0.1234 'International Tables Vol C Tables 4.2.6.8 and 6.1.1.4'

loop_
_geom_angle_atom_site_label_1
_geom_angle_atom_site_label_2
_geom_angle_atom_site_label_3
_geom_angle
O2 C1 C6 107.62(13)
O2 C1 C2 104.68(12)
C6 C1 C2 116.05(13)
O2 C1 H1 109.4
C6 C1 H1 109.4
C2 C1 H1 109.4
O3 C2 C1 106.94(12)
O3 C2 C7 112.86(12)
C1 C2 C7 116.15(13)
O3 C2 C3 113.74(12)
C1 C2 C3 119.95(13)
C7 C2 C3 86.34(11)
N1 C3 C4 114.47(13)
N1 C3 C2 86.12(11)
C4 C3 C2 116.69(13)
N1 C3 H3 112.4
C4 C3 H3 112.4
C2 C3 H3 112.4
C3 C4 C5 111.44(14)
C3 C4 H4A 109.3
C5 C4 H4A 109.3
C3 C4 H4B 109.3
C5 C4 H4B 109.3
H4A C4 H4B 108.0
C4 C5 C6 109.25(13)
C4 C5 H5A 109.8
C6 C5 H5A 109.8
C4 C5 H5B 109.8
C6 C5 H5B 109.8
H5A C5 H5B 108.3
C1 C6 C5 111.96(14)
C1 C6 H6A 109.2
C5 C6 H6A 109.2
C1 C6 H6B 109.2
C5 C6 H6B 109.2
H6A C6 H6B 107.9
O4 C7 N1 133.83(15)
O4 C7 C2 134.72(14)
N1 C7 C2 91.43(12)
C9 C8 C13 119.76(14)
C9 C8 N1 119.94(14)
C13 C8 N1 120.30(14)
C8 C9 C10 120.19(15)
C8 C9 H9 119.9
C10 C9 H9 119.9
C11 C10 C9 120.01(15)
C11 C10 H10 120.0
C9 C10 H10 120.0
O5 C11 C10 124.21(14)
O5 C11 C12 116.11(14)
C10 C11 C12 119.67(14)
C13 C12 C11 120.40(15)
C13 C12 H12 119.8
C11 C12 H12 119.8
C12 C13 C8 119.88(15)
C12 C13 H13 120.1
C8 C13 H13 120.1
O5 C14 H14A 109.5
O5 C14 H14B 109.5
H14A C14 H14B 109.5
O5 C14 H14C 109.5
H14A C14 H14C 109.5
H14B C14 H14C 109.5
C7 N1 C8 133.32(14)
C7 N1 C3 96.06(12)
C8 N1 C3 130.32(13)
C1 O2 S1 111.96(10)
C2 O3 S1 113.35(10)
C11 O5 C14 117.20(13)
O1 S1 O2 108.84(8)
O1 S1 O3 106.95(8)
O2 S1 O3 92.53(6)

loop_
_geom_bond_atom_site_label_1
_geom_bond_atom_site_label_2
_geom_bond_distance
C1 O2 1.4559(18)
C1 C6 1.523(2)
C1 C2 1.540(2)
C1 H1 1.0000
C2 O3 1.4342(17)
C2 C7 1.542(2)
C2 C3 1.558(2)
C3 N1 1.4896(19)
C3 C4 1.517(2)
C3 H3 1.0000
C4 C5 1.524(2)
C4 H4A 0.9900
C4 H4B 0.9900
C5 C6 1.527(2)
C5 H5A 0.9900
C5 H5B 0.9900
C6 H6A 0.9900
C6 H6B 0.9900
C7 O4 1.2118(19)
C7 N1 1.360(2)
C8 C9 1.388(2)
C8 C13 1.396(2)
C8 N1 1.4147(19)
C9 C10 1.392(2)
C9 H9 0.9500
C10 C11 1.384(2)
C10 H10 0.9500
C11 O5 1.3659(18)
C11 C12 1.398(2)
C12 C13 1.380(2)
C12 H12 0.9500
C13 H13 0.9500
C14 O5 1.434(2)
C14 H14A 0.9800
C14 H14B 0.9800
C14 H14C 0.9800
O1 S1 1.4371(14)
O2 S1 1.6093(12)
O3 S1 1.6444(12)

loop_
_geom_torsion_atom_site_label_1
_geom_torsion_atom_site_label_2
_geom_torsion_atom_site_label_3
_geom_torsion_atom_site_label_4
_geom_torsion
O2 C1 C2 O3 13.93(16)
C6 C1 C2 O3 132.38(14)
O2 C1 C2 C7 140.95(13)
C6 C1 C2 C7 -100.60(16)
O2 C1 C2 C3 -117.46(14)
C6 C1 C2 C3 1.0(2)
O3 C2 C3 N1 114.79(13)
C1 C2 C3 N1 -116.83(14)
C7 C2 C3 N1 1.39(10)
O3 C2 C3 C4 -129.70(14)
C1 C2 C3 C4 -1.3(2)
C7 C2 C3 C4 116.90(14)
N1 C3 C4 C5 67.96(17)
C2 C3 C4 C5 -30.41(18)
C3 C4 C5 C6 63.38(18)
O2 C1 C6 C5 147.95(14)
C2 C1 C6 C5 31.1(2)
C4 C5 C6 C1 -64.12(19)
O3 C2 C7 O4 62.9(2)
C1 C2 C7 O4 -61.1(2)
C3 C2 C7 O4 177.21(18)
O3 C2 C7 N1 -115.78(13)
C1 C2 C7 N1 120.21(14)
C3 C2 C7 N1 -1.52(11)
C13 C8 C9 C10 -2.8(2)
N1 C8 C9 C10 176.28(14)
C8 C9 C10 C11 0.1(2)
C9 C10 C11 O5 -177.66(14)
C9 C10 C11 C12 2.2(2)
O5 C11 C12 C13 178.07(15)
C10 C11 C12 C13 -1.8(2)
C11 C12 C13 C8 -0.9(2)
C9 C8 C13 C12 3.2(2)
N1 C8 C13 C12 -175.88(14)
O4 C7 N1 C8 8.9(3)
C2 C7 N1 C8 -172.35(16)
O4 C7 N1 C3 -177.15(17)
C2 C7 N1 C3 1.60(12)
C9 C8 N1 C7 13.2(2)
C13 C8 N1 C7 -167.76(15)
C9 C8 N1 C3 -158.92(15)
C13 C8 N1 C3 20.1(2)
C4 C3 N1 C7 -119.22(14)
C2 C3 N1 C7 -1.58(12)
C4 C3 N1 C8 55.0(2)
C2 C3 N1 C8 172.64(15)
C6 C1 O2 S1 -155.12(11)
C2 C1 O2 S1 -31.09(15)
C1 C2 O3 S1 7.27(15)
C7 C2 O3 S1 -121.67(12)
C3 C2 O3 S1 142.02(11)
C10 C11 O5 C14 -4.8(2)
C12 C11 O5 C14 175.39(14)
C1 O2 S1 O1 -76.91(13)
C1 O2 S1 O3 31.95(11)
C2 O3 S1 O1 87.98(12)
C2 O3 S1 O2 -22.60(11)
